data_4085159
loop_
_publ_author_name
'Fecker, Ann Christin'
'Cr\(aciun, Bogdan-Florin'
'Schweyen, Peter'
'Freytag, Matthias'
'Jones, Peter G.'
'Walter, Marc D.'

_publ_section_title
;
 Synthesis and Characterization of N-Donor-Functionalized Enantiomerically
 Pure Pentadienyl Ligands Derived from (1R)-(&#x2212;)-Myrtenal
;
_journal_issue 1
_journal_name_full Organometallics
_journal_page_first 146
_journal_paper_doi 10.1021/om501024j
_journal_volume 34
_journal_year 2015
_chemical_absolute_configuration ad
_chemical_formula_sum 'C38 H68 N2 Si2 Ti'
_chemical_formula_weight 657.02
_space_group_IT_number 5
_symmetry_cell_setting monoclinic
_symmetry_space_group_name_Hall 'C 2y'
_symmetry_space_group_name_H-M 'C 1 2 1'
_atom_sites_solution_hydrogens geom
_atom_sites_solution_primary direct
_atom_sites_solution_secondary difmap
_audit_creation_method SHELXL-97
_cell_angle_alpha 90.00
_cell_angle_beta 118.629(4)
_cell_angle_gamma 90.00
_cell_formula_units_Z 2
_cell_length_a 20.3829(6)
_cell_length_b 9.3659(2)
_cell_length_c 11.5616(4)
_cell_measurement_reflns_used 35269
_cell_measurement_temperature 100(2)
_cell_measurement_theta_max 75.5880
_cell_measurement_theta_min 4.3270
_cell_volume 1937.31(12)
_computing_cell_refinement
; 
CrysAlisPro, Agilent Technologies, 
Version 1.171.36.28 (release 01-02-2013 CrysAlis171 .NET) 
(compiled Feb  1 2013,16:14:44) 
;
_computing_data_collection
; 
CrysAlisPro, Agilent Technologies, 
Version 1.171.36.28 (release 01-02-2013 CrysAlis171 .NET) 
(compiled Feb  1 2013,16:14:44) 
;
_computing_data_reduction
; 
CrysAlisPro, Agilent Technologies, 
Version 1.171.36.28 (release 01-02-2013 CrysAlis171 .NET) 
(compiled Feb  1 2013,16:14:44) 
;
_computing_molecular_graphics 'Bruker XP'
_computing_publication_material SHELXL-97
_computing_structure_refinement 'SHELXL-97 (Sheldrick, 1997)'
_computing_structure_solution 'SHELXS-97 (Sheldrick, 1990)'
_diffrn_ambient_temperature 100(2)
_diffrn_detector_area_resol_mean 10.3543
_diffrn_measured_fraction_theta_full 1.000
_diffrn_measured_fraction_theta_max 0.999
_diffrn_measurement_device_type 'Oxford Diffraction Xcalibur, Atlas, Nova'
_diffrn_measurement_method '\w scans'
_diffrn_radiation_monochromator mirror
_diffrn_radiation_source 'Nova (Cu) X-ray Source'
_diffrn_radiation_type 'Cu K\a'
_diffrn_radiation_wavelength 1.54184
_diffrn_reflns_av_R_equivalents 0.0492
_diffrn_reflns_av_sigmaI/netI 0.0208
_diffrn_reflns_limit_h_max 25
_diffrn_reflns_limit_h_min -25
_diffrn_reflns_limit_k_max 11
_diffrn_reflns_limit_k_min -11
_diffrn_reflns_limit_l_max 14
_diffrn_reflns_limit_l_min -14
_diffrn_reflns_number 52766
_diffrn_reflns_theta_full 75.00
_diffrn_reflns_theta_max 75.78
_diffrn_reflns_theta_min 4.36
_exptl_absorpt_coefficient_mu 2.648
_exptl_absorpt_correction_T_max 1.00000
_exptl_absorpt_correction_T_min 0.61942
_exptl_absorpt_correction_type multi-scan
_exptl_absorpt_process_details
; 
CrysAlisPro, Agilent Technologies, 
Version 1.171.36.28 (release 01-02-2013 CrysAlis171 .NET) 
(compiled Feb  1 2013,16:14:44) 
;
_exptl_crystal_colour green
_exptl_crystal_density_diffrn 1.126
_exptl_crystal_density_method 'not measured'
_exptl_crystal_description irregular
_exptl_crystal_F_000 720
_exptl_crystal_size_max 0.12
_exptl_crystal_size_mid 0.10
_exptl_crystal_size_min 0.02
_refine_diff_density_max 0.197
_refine_diff_density_min -0.272
_refine_diff_density_rms 0.034
_refine_ls_abs_structure_details 'Flack H D (1983), Acta Cryst. A39, 876-881'
_refine_ls_abs_structure_Flack -0.003(4)
_refine_ls_extinction_method none
_refine_ls_goodness_of_fit_ref 1.080
_refine_ls_hydrogen_treatment mixed
_refine_ls_matrix_type full
_refine_ls_number_parameters 214
_refine_ls_number_reflns 4028
_refine_ls_number_restraints 1
_refine_ls_restrained_S_all 1.080
_refine_ls_R_factor_all 0.0259
_refine_ls_R_factor_gt 0.0253
_refine_ls_shift/su_max 0.001
_refine_ls_shift/su_mean 0.000
_refine_ls_structure_factor_coef Fsqd
_refine_ls_weighting_details 'calc w=1/[\s^2^(Fo^2^)+(0.0426P)^2^+0.3726P] where P=(Fo^2^+2Fc^2^)/3'
_refine_ls_weighting_scheme calc
_refine_ls_wR_factor_gt 0.0675
_refine_ls_wR_factor_ref 0.0677
_reflns_number_gt 3949
_reflns_number_total 4028
_reflns_threshold_expression >2sigma(I)
_cod_data_source_file om501024j_si_002.cif
_cod_data_source_block ann93
_cod_depositor_comments
;Adding full bibliography for 4085149--4085163.cif.

The following automatic conversions were performed:

data name '_iucr_refine_instruction_details' was replaced with
'_iucr_refine_instructions_details' as specified in the replacement
file 'data/replacement-values/replacement_tags.lst'.

Automatic conversion script
Id: cif_correct_tags 9268 2022-04-12 08:56:07Z antanas 
;
_cod_original_cell_volume 1937.30(10)
_cod_original_sg_symbol_H-M 'C 2'
_cod_database_code 4085159

loop_
_symmetry_equiv_pos_as_xyz
'x, y, z'
'-x, y, -z'
'x+1/2, y+1/2, z'
'-x+1/2, y+1/2, -z'

loop_
_atom_site_label
_atom_site_type_symbol
_atom_site_fract_x
_atom_site_fract_y
_atom_site_fract_z
_atom_site_U_iso_or_equiv
_atom_site_adp_type
_atom_site_occupancy
_atom_site_symmetry_multiplicity
_atom_site_calc_flag
_atom_site_refinement_flags
Ti Ti 0.5000 0.33723(3) 0.5000 0.01780(8) Uani 1 2 d S
Si Si 0.56820(2) 0.51448(4) 0.84162(4) 0.02457(10) Uani 1 1 d .
N N 0.63384(9) 0.64902(16) 0.90988(15) 0.0382(3) Uani 1 1 d .
C1 C 0.57556(7) 0.41997(14) 0.70583(14) 0.0208(3) Uani 1 1 d .
H1 H 0.6000(10) 0.330(3) 0.7404(18) 0.030(4) Uiso 1 1 d .
C2 C 0.59439(8) 0.49161(15) 0.61584(14) 0.0221(3) Uani 1 1 d .
C3 C 0.61074(8) 0.42069(16) 0.52398(14) 0.0235(3) Uani 1 1 d .
H3 H 0.6192(10) 0.480(2) 0.4637(19) 0.030(5) Uiso 1 1 d .
C4 C 0.60575(7) 0.27374(17) 0.48806(15) 0.0253(3) Uani 1 1 d .
C5 C 0.58383(8) 0.15754(16) 0.53906(16) 0.0278(3) Uani 1 1 d .
H5 H 0.5914(10) 0.162(2) 0.625(2) 0.024(4) Uiso 1 1 d .
C6 C 0.58558(10) 0.00918(19) 0.4859(2) 0.0430(4) Uani 1 1 d .
H6A H 0.5362 -0.0369 0.4544 0.052 Uiso 1 1 calc R
H6B H 0.6233 -0.0500 0.5581 0.052 Uiso 1 1 calc R
C7 C 0.60442(10) 0.0150(2) 0.37299(19) 0.0472(5) Uani 1 1 d .
H7 H 0.6040 -0.0788 0.3314 0.057 Uiso 1 1 calc R
C8 C 0.55571(9) 0.1329(2) 0.27741(17) 0.0392(4) Uani 1 1 d .
H8A H 0.5066 0.1463 0.2738 0.047 Uiso 1 1 calc R
H8B H 0.5506 0.1261 0.1880 0.047 Uiso 1 1 calc R
C9 C 0.61719(8) 0.2385(2) 0.37069(16) 0.0335(4) Uani 1 1 d .
H9 H 0.6272 0.3216 0.3271 0.040 Uiso 1 1 calc R
C10 C 0.67344(9) 0.1104(2) 0.40832(18) 0.0462(5) Uani 1 1 d .
C11 C 0.73968(10) 0.1050(3) 0.54754(18) 0.0549(6) Uani 1 1 d .
H11A H 0.7661 0.0141 0.5606 0.082 Uiso 1 1 calc R
H11B H 0.7216 0.1137 0.6119 0.082 Uiso 1 1 calc R
H11C H 0.7739 0.1840 0.5594 0.082 Uiso 1 1 calc R
C12 C 0.70346(12) 0.0967(4) 0.3098(2) 0.0700(9) Uani 1 1 d .
H12A H 0.7370 0.1768 0.3215 0.105 Uiso 1 1 calc R
H12B H 0.6616 0.0979 0.2197 0.105 Uiso 1 1 calc R
H12C H 0.7309 0.0067 0.3251 0.105 Uiso 1 1 calc R
C13 C 0.59307(10) 0.65228(17) 0.60833(15) 0.0306(3) Uani 1 1 d .
H13A H 0.6409 0.6903 0.6761 0.046 Uiso 1 1 calc R
H13B H 0.5526 0.6890 0.6228 0.046 Uiso 1 1 calc R
H13C H 0.5849 0.6821 0.5211 0.046 Uiso 1 1 calc R
C14 C 0.47574(11) 0.5984(2) 0.79507(18) 0.0417(4) Uani 1 1 d .
H14A H 0.4788 0.6522 0.8703 0.063 Uiso 1 1 calc R
H14B H 0.4376 0.5239 0.7700 0.063 Uiso 1 1 calc R
H14C H 0.4623 0.6633 0.7205 0.063 Uiso 1 1 calc R
C15 C 0.58845(10) 0.37548(19) 0.97083(16) 0.0352(4) Uani 1 1 d .
H15A H 0.6391 0.3382 1.0021 0.053 Uiso 1 1 calc R
H15B H 0.5523 0.2974 0.9332 0.053 Uiso 1 1 calc R
H15C H 0.5846 0.4181 1.0448 0.053 Uiso 1 1 calc R
C16 C 0.71256(11) 0.6134(3) 0.9561(2) 0.0486(5) Uani 1 1 d .
H16A H 0.7317 0.6751 0.9093 0.058 Uiso 1 1 calc R
H16B H 0.7155 0.5133 0.9314 0.058 Uiso 1 1 calc R
C17 C 0.76312(14) 0.6299(3) 1.1025(2) 0.0550(5) Uani 1 1 d .
H17A H 0.7629 0.7298 1.1277 0.082 Uiso 1 1 calc R
H17B H 0.8141 0.6018 1.1245 0.082 Uiso 1 1 calc R
H17C H 0.7451 0.5689 1.1502 0.082 Uiso 1 1 calc R
C18 C 0.61668(18) 0.8012(2) 0.8943(2) 0.0589(6) Uani 1 1 d .
H18A H 0.5670 0.8144 0.8161 0.071 Uiso 1 1 calc R
H18B H 0.6538 0.8499 0.8759 0.071 Uiso 1 1 calc R
C19 C 0.61609(14) 0.8747(2) 1.0108(2) 0.0566(6) Uani 1 1 d .
H19A H 0.5775 0.8317 1.0271 0.085 Uiso 1 1 calc R
H19B H 0.6054 0.9765 0.9914 0.085 Uiso 1 1 calc R
H19C H 0.6650 0.8633 1.0891 0.085 Uiso 1 1 calc R

loop_
_atom_site_aniso_label
_atom_site_aniso_U_11
_atom_site_aniso_U_22
_atom_site_aniso_U_33
_atom_site_aniso_U_23
_atom_site_aniso_U_13
_atom_site_aniso_U_12
Ti 0.01463(14) 0.01215(15) 0.02682(17) 0.000 0.01009(12) 0.000
Si 0.0293(2) 0.0238(2) 0.02394(18) 0.00021(15) 0.01541(16) 0.00288(15)
N 0.0535(9) 0.0315(8) 0.0357(7) -0.0117(6) 0.0263(7) -0.0083(6)
C1 0.0211(6) 0.0170(7) 0.0249(6) -0.0011(5) 0.0116(5) -0.0012(5)
C2 0.0226(6) 0.0206(7) 0.0256(6) -0.0077(5) 0.0134(5) -0.0077(5)
C3 0.0183(6) 0.0275(7) 0.0282(7) -0.0084(6) 0.0140(5) -0.0081(5)
C4 0.0136(6) 0.0303(8) 0.0309(7) -0.0099(6) 0.0097(5) -0.0002(5)
C5 0.0192(6) 0.0213(7) 0.0361(8) -0.0043(6) 0.0078(6) 0.0060(5)
C6 0.0378(9) 0.0239(8) 0.0520(10) -0.0106(8) 0.0092(8) 0.0108(7)
C7 0.0394(9) 0.0395(10) 0.0443(10) -0.0198(8) 0.0051(8) 0.0175(8)
C8 0.0241(7) 0.0436(10) 0.0358(9) -0.0195(8) 0.0030(6) 0.0078(7)
C9 0.0206(7) 0.0459(10) 0.0302(8) -0.0159(7) 0.0093(6) 0.0039(6)
C10 0.0248(7) 0.0701(14) 0.0335(9) -0.0225(9) 0.0059(7) 0.0181(8)
C11 0.0251(8) 0.0932(17) 0.0357(10) -0.0193(10) 0.0060(7) 0.0225(10)
C12 0.0386(10) 0.124(2) 0.0377(10) -0.0292(12) 0.0103(8) 0.0342(13)
C13 0.0453(9) 0.0221(7) 0.0288(7) -0.0052(6) 0.0214(7) -0.0096(6)
C14 0.0465(9) 0.0519(11) 0.0311(8) 0.0049(8) 0.0220(7) 0.0220(9)
C15 0.0385(8) 0.0379(9) 0.0295(7) 0.0044(6) 0.0167(7) 0.0031(7)
C16 0.0455(10) 0.0615(13) 0.0406(10) -0.0192(9) 0.0222(8) -0.0237(9)
C17 0.0636(13) 0.0477(12) 0.0417(11) -0.0139(9) 0.0157(10) -0.0082(10)
C18 0.112(2) 0.0283(11) 0.0543(12) -0.0116(8) 0.0540(14) -0.0113(10)
C19 0.0749(15) 0.0468(13) 0.0546(12) -0.0227(10) 0.0364(11) -0.0058(10)

loop_
_atom_type_symbol
_atom_type_description
_atom_type_scat_dispersion_real
_atom_type_scat_dispersion_imag
_atom_type_scat_source
C C 0.0181 0.0091 'International Tables Vol C Tables 4.2.6.8 and 6.1.1.4'
H H 0.0000 0.0000 'International Tables Vol C Tables 4.2.6.8 and 6.1.1.4'
N N 0.0311 0.0180 'International Tables Vol C Tables 4.2.6.8 and 6.1.1.4'
Si Si 0.2541 0.3302 'International Tables Vol C Tables 4.2.6.8 and 6.1.1.4'
Ti Ti 0.2191 1.8069 'International Tables Vol C Tables 4.2.6.8 and 6.1.1.4'

loop_
_geom_angle_atom_site_label_1
_geom_angle_atom_site_label_2
_geom_angle_atom_site_label_3
_geom_angle
_geom_angle_site_symmetry_1
_geom_angle_site_symmetry_3
C2 Ti C2 100.53(8) . 2_656
C2 Ti C1 37.01(5) . .
C2 Ti C1 111.15(5) 2_656 .
C2 Ti C1 111.15(5) . 2_656
C2 Ti C1 37.01(5) 2_656 2_656
C1 Ti C1 139.96(7) . 2_656
C2 Ti C3 36.49(5) . .
C2 Ti C3 111.41(6) 2_656 .
C1 Ti C3 67.60(5) . .
C1 Ti C3 98.39(5) 2_656 .
C2 Ti C3 111.41(6) . 2_656
C2 Ti C3 36.49(5) 2_656 2_656
C1 Ti C3 98.39(5) . 2_656
C1 Ti C3 67.60(5) 2_656 2_656
C3 Ti C3 139.84(8) . 2_656
C2 Ti C5 158.68(5) . 2_656
C2 Ti C5 90.60(5) 2_656 2_656
C1 Ti C5 121.86(5) . 2_656
C1 Ti C5 88.66(5) 2_656 2_656
C3 Ti C5 151.79(6) . 2_656
C3 Ti C5 67.96(6) 2_656 2_656
C2 Ti C5 90.60(5) . .
C2 Ti C5 158.68(5) 2_656 .
C1 Ti C5 88.66(5) . .
C1 Ti C5 121.86(5) 2_656 .
C3 Ti C5 67.96(6) . .
C3 Ti C5 151.79(6) 2_656 .
C5 Ti C5 85.07(8) 2_656 .
C2 Ti C4 69.24(5) . .
C2 Ti C4 133.20(5) 2_656 .
C1 Ti C4 88.08(5) . .
C1 Ti C4 102.14(5) 2_656 .
C3 Ti C4 36.31(5) . .
C3 Ti C4 169.47(5) 2_656 .
C5 Ti C4 115.53(6) 2_656 .
C5 Ti C4 35.76(6) . .
C2 Ti C4 133.20(5) . 2_656
C2 Ti C4 69.24(5) 2_656 2_656
C1 Ti C4 102.14(5) . 2_656
C1 Ti C4 88.08(5) 2_656 2_656
C3 Ti C4 169.47(5) . 2_656
C3 Ti C4 36.31(5) 2_656 2_656
C5 Ti C4 35.76(6) 2_656 2_656
C5 Ti C4 115.53(6) . 2_656
C4 Ti C4 150.07(8) . 2_656
N Si C14 106.15(9) . .
N Si C1 111.86(7) . .
C14 Si C1 115.67(7) . .
N Si C15 108.42(8) . .
C14 Si C15 109.20(8) . .
C1 Si C15 105.37(7) . .
C18 N C16 115.02(19) . .
C18 N Si 124.67(17) . .
C16 N Si 118.23(13) . .
C2 C1 Si 122.95(10) . .
C2 C1 Ti 71.44(8) . .
Si C1 Ti 139.19(7) . .
C3 C2 C1 124.25(13) . .
C3 C2 C13 115.33(13) . .
C1 C2 C13 120.32(12) . .
C3 C2 Ti 72.31(7) . .
C1 C2 Ti 71.55(8) . .
C13 C2 Ti 128.15(11) . .
C2 C3 C4 131.20(14) . .
C2 C3 Ti 71.19(7) . .
C4 C3 Ti 72.86(8) . .
C5 C4 C3 128.03(14) . .
C5 C4 C9 114.90(14) . .
C3 C4 C9 116.72(14) . .
C5 C4 Ti 71.38(8) . .
C3 C4 Ti 70.84(8) . .
C9 C4 Ti 131.17(10) . .
C4 C5 C6 117.48(15) . .
C4 C5 Ti 72.85(8) . .
C6 C5 Ti 138.64(11) . .
C5 C6 C7 112.04(17) . .
C6 C7 C8 107.39(14) . .
C6 C7 C10 111.36(15) . .
C8 C7 C10 88.15(16) . .
C7 C8 C9 85.98(13) . .
C4 C9 C8 109.89(14) . .
C4 C9 C10 108.83(14) . .
C8 C9 C10 86.86(13) . .
C11 C10 C12 108.29(15) . .
C11 C10 C7 119.5(2) . .
C12 C10 C7 113.04(17) . .
C11 C10 C9 118.45(15) . .
C12 C10 C9 110.84(19) . .
C7 C10 C9 85.24(12) . .
N C16 C17 115.16(18) . .
N C18 C19 115.91(18) . .

loop_
_geom_bond_atom_site_label_1
_geom_bond_atom_site_label_2
_geom_bond_distance
_geom_bond_site_symmetry_2
Ti C2 2.2620(13) .
Ti C2 2.2620(13) 2_656
Ti C1 2.2635(14) .
Ti C1 2.2635(14) 2_656
Ti C3 2.2766(13) .
Ti C3 2.2766(13) 2_656
Ti C5 2.2841(14) 2_656
Ti C5 2.2840(14) .
Ti C4 2.3031(13) .
Ti C4 2.3031(13) 2_656
Si N 1.7289(16) .
Si C14 1.8675(18) .
Si C1 1.8699(14) .
Si C15 1.8724(17) .
N C18 1.458(3) .
N C16 1.466(3) .
C1 C2 1.4362(19) .
C2 C3 1.4211(19) .
C2 C13 1.507(2) .
C3 C4 1.427(2) .
C4 C5 1.409(2) .
C4 C9 1.519(2) .
C5 C6 1.527(2) .
C6 C7 1.528(3) .
C7 C8 1.541(3) .
C7 C10 1.547(3) .
C8 C9 1.554(2) .
C9 C10 1.570(2) .
C10 C11 1.528(2) .
C10 C12 1.536(3) .
C16 C17 1.510(3) .
C18 C19 1.517(3) .

loop_
_geom_torsion_atom_site_label_1
_geom_torsion_atom_site_label_2
_geom_torsion_atom_site_label_3
_geom_torsion_atom_site_label_4
_geom_torsion
_geom_torsion_site_symmetry_1
C14 Si N C18 -17.26(17) .
C1 Si N C18 109.76(15) .
C15 Si N C18 -134.48(15) .
C14 Si N C16 179.98(14) .
C1 Si N C16 -53.01(15) .
C15 Si N C16 62.76(15) .
N Si C1 C2 -36.09(14) .
C14 Si C1 C2 85.60(14) .
C15 Si C1 C2 -153.69(12) .
N Si C1 Ti -135.89(11) .
C14 Si C1 Ti -14.20(15) .
C15 Si C1 Ti 106.50(11) .
C2 Ti C1 C2 -79.18(11) 2_656
C1 Ti C1 C2 -49.69(7) 2_656
C3 Ti C1 C2 26.12(8) .
C3 Ti C1 C2 -114.66(9) 2_656
C5 Ti C1 C2 176.13(8) 2_656
C5 Ti C1 C2 92.77(9) .
C4 Ti C1 C2 56.99(9) .
C4 Ti C1 C2 -151.39(8) 2_656
C2 Ti C1 Si 119.28(15) .
C2 Ti C1 Si 40.10(12) 2_656
C1 Ti C1 Si 69.58(10) 2_656
C3 Ti C1 Si 145.40(13) .
C3 Ti C1 Si 4.62(12) 2_656
C5 Ti C1 Si -64.59(13) 2_656
C5 Ti C1 Si -147.95(11) .
C4 Ti C1 Si 176.27(11) .
C4 Ti C1 Si -32.11(12) 2_656
Si C1 C2 C3 170.71(11) .
Ti C1 C2 C3 -52.08(12) .
Si C1 C2 C13 -13.21(19) .
Ti C1 C2 C13 124.00(14) .
Si C1 C2 Ti -137.21(10) .
C2 Ti C2 C3 -111.90(10) 2_656
C1 Ti C2 C3 136.81(13) .
C1 Ti C2 C3 -74.93(10) 2_656
C3 Ti C2 C3 -148.24(8) 2_656
C5 Ti C2 C3 127.73(15) 2_656
C5 Ti C2 C3 49.82(10) .
C4 Ti C2 C3 20.49(9) .
C4 Ti C2 C3 176.76(9) 2_656
C2 Ti C2 C1 111.30(9) 2_656
C1 Ti C2 C1 148.26(7) 2_656
C3 Ti C2 C1 -136.81(13) .
C3 Ti C2 C1 74.95(9) 2_656
C5 Ti C2 C1 -9.08(19) 2_656
C5 Ti C2 C1 -86.99(9) .
C4 Ti C2 C1 -116.32(9) .
C4 Ti C2 C1 39.95(11) 2_656
C2 Ti C2 C13 -3.20(10) 2_656
C1 Ti C2 C13 -114.50(15) .
C1 Ti C2 C13 33.76(13) 2_656
C3 Ti C2 C13 108.69(16) .
C3 Ti C2 C13 -39.55(13) 2_656
C5 Ti C2 C13 -123.58(16) 2_656
C5 Ti C2 C13 158.52(13) .
C4 Ti C2 C13 129.18(13) .
C4 Ti C2 C13 -74.54(14) 2_656
C1 C2 C3 C4 7.2(3) .
C13 C2 C3 C4 -169.09(16) .
Ti C2 C3 C4 -44.60(16) .
C1 C2 C3 Ti 51.76(12) .
C13 C2 C3 Ti -124.50(13) .
C2 Ti C3 C2 78.47(12) 2_656
C1 Ti C3 C2 -26.46(8) .
C1 Ti C3 C2 114.45(9) 2_656
C3 Ti C3 C2 49.44(8) 2_656
C5 Ti C3 C2 -142.53(11) 2_656
C5 Ti C3 C2 -124.49(10) .
C4 Ti C3 C2 -146.44(14) .
C4 Ti C3 C2 -13.0(4) 2_656
C2 Ti C3 C4 146.44(14) .
C2 Ti C3 C4 -135.09(9) 2_656
C1 Ti C3 C4 119.98(10) .
C1 Ti C3 C4 -99.11(9) 2_656
C3 Ti C3 C4 -164.12(9) 2_656
C5 Ti C3 C4 3.91(17) 2_656
C5 Ti C3 C4 21.95(9) .
C4 Ti C3 C4 133.4(3) 2_656
C2 C3 C4 C5 -1.4(3) .
Ti C3 C4 C5 -45.51(14) .
C2 C3 C4 C9 171.32(14) .
Ti C3 C4 C9 127.25(12) .
C2 C3 C4 Ti 44.07(16) .
C2 Ti C4 C5 123.05(10) .
C2 Ti C4 C5 -151.99(9) 2_656
C1 Ti C4 C5 90.38(9) .
C1 Ti C4 C5 -128.70(9) 2_656
C3 Ti C4 C5 143.63(14) .
C3 Ti C4 C5 -141.4(3) 2_656
C5 Ti C4 C5 -34.32(13) 2_656
C4 Ti C4 C5 -20.94(8) 2_656
C2 Ti C4 C3 -20.58(9) .
C2 Ti C4 C3 64.38(11) 2_656
C1 Ti C4 C3 -53.25(9) .
C1 Ti C4 C3 87.67(9) 2_656
C3 Ti C4 C3 75.0(4) 2_656
C5 Ti C4 C3 -177.95(9) 2_656
C5 Ti C4 C3 -143.63(14) .
C4 Ti C4 C3 -164.57(9) 2_656
C2 Ti C4 C9 -129.75(17) .
C2 Ti C4 C9 -44.79(18) 2_656
C1 Ti C4 C9 -162.42(16) .
C1 Ti C4 C9 -21.50(16) 2_656
C3 Ti C4 C9 -109.17(19) .
C3 Ti C4 C9 -34.2(4) 2_656
C5 Ti C4 C9 72.88(17) 2_656
C5 Ti C4 C9 107.20(18) .
C4 Ti C4 C9 86.26(15) 2_656
C3 C4 C5 C6 -178.22(15) .
C9 C4 C5 C6 8.91(19) .
Ti C4 C5 C6 136.46(13) .
C3 C4 C5 Ti 45.32(15) .
C9 C4 C5 Ti -127.55(12) .
C2 Ti C5 C4 -51.61(9) .
C2 Ti C5 C4 70.36(18) 2_656
C1 Ti C5 C4 -88.57(9) .
C1 Ti C5 C4 63.94(10) 2_656
C3 Ti C5 C4 -22.26(8) .
C3 Ti C5 C4 166.04(11) 2_656
C5 Ti C5 C4 149.29(12) 2_656
C4 Ti C5 C4 168.61(5) 2_656
C2 Ti C5 C6 -164.0(2) .
C2 Ti C5 C6 -42.0(3) 2_656
C1 Ti C5 C6 159.1(2) .
C1 Ti C5 C6 -48.4(2) 2_656
C3 Ti C5 C6 -134.6(2) .
C3 Ti C5 C6 53.7(3) 2_656
C5 Ti C5 C6 36.94(17) 2_656
C4 Ti C5 C6 -112.4(2) .
C4 Ti C5 C6 56.3(2) 2_656
C4 C5 C6 C7 -5.6(2) .
Ti C5 C6 C7 89.4(2) .
C5 C6 C7 C8 -46.68(19) .
C5 C6 C7 C10 48.26(19) .
C6 C7 C8 C9 83.98(16) .
C10 C7 C8 C9 -27.84(12) .
C5 C4 C9 C8 39.70(18) .
C3 C4 C9 C8 -134.02(15) .
Ti C4 C9 C8 -46.8(2) .
C5 C4 C9 C10 -53.85(17) .
C3 C4 C9 C10 132.44(16) .
Ti C4 C9 C10 -140.32(14) .
C7 C8 C9 C4 -81.48(16) .
C7 C8 C9 C10 27.42(14) .
C6 C7 C10 C11 39.7(2) .
C8 C7 C10 C11 147.70(16) .
C6 C7 C10 C12 168.96(18) .
C8 C7 C10 C12 -83.08(19) .
C6 C7 C10 C9 -80.40(15) .
C8 C7 C10 C9 27.56(12) .
C4 C9 C10 C11 -38.5(2) .
C8 C9 C10 C11 -148.5(2) .
C4 C9 C10 C12 -164.52(17) .
C8 C9 C10 C12 85.53(19) .
C4 C9 C10 C7 82.61(15) .
C8 C9 C10 C7 -27.34(13) .
C18 N C16 C17 79.7(2) .
Si N C16 C17 -115.92(18) .
C16 N C18 C19 -94.8(2) .
Si N C18 C19 102.0(2) .
